data_2204178
loop_
_publ_author_name
'Qian Miao'
'Mao-Lin Hu'
'Fan Chen'

_publ_section_title
\m-Aqua-bis(\m-2'-carboxybiphenyl-2-carboxylato-\k^2^<i>O</i>:<i>O</i>')bis[bis(2'-carboxybiphenyl-2-carboxylato-\k<i>O</i>)(1,10-phenanthroline-\k^2^<i>N,N</i>')cobalt(II)]
_journal_issue 9
_journal_name_full 'Acta Crystallographica Section E'
_journal_page_first m1314
_journal_page_last m1316
_journal_paper_doi 10.1107/S1600536804020458
_journal_volume 60
_journal_year 2004
_chemical_formula_iupac '[Co2 (C14 H9 O4)4 (C12 H8 N2)2 (H2 O)]'
_chemical_formula_moiety 'C80 H54 Co2 N4 O17'
_chemical_formula_sum 'C80 H54 Co2 N4 O17'
_chemical_formula_weight 1461.13
_chemical_name_systematic
;
\m-Aqua-bis(\m-2'-carboxybiphenyl-2-carboxylato-\k^2^O:O')bis[bis(2'-
carboxybiphenyl-2-carboxylato-\kO)(1,10-phenanthroline-\k^2^N,N')cobalt(II)]
;
_space_group_IT_number 15
_symmetry_cell_setting monoclinic
_symmetry_space_group_name_Hall '-C 2yc'
_symmetry_space_group_name_H-M 'C 1 2/c 1'
_atom_sites_solution_hydrogens 'difmap (O-H) and geom (C-H)'
_atom_sites_solution_primary direct
_atom_sites_solution_secondary difmap
_audit_creation_method SHELXL-97
_cell_angle_alpha 90.00
_cell_angle_beta 117.2370(10)
_cell_angle_gamma 90.00
_cell_formula_units_Z 4
_cell_length_a 32.2977(7)
_cell_length_b 10.2480(3)
_cell_length_c 22.6078(7)
_cell_measurement_reflns_used 3246
_cell_measurement_temperature 298(2)
_cell_measurement_theta_max 23.63
_cell_measurement_theta_min 2.47
_cell_volume 6653.2(3)
_computing_cell_refinement 'SAINT (Bruker, 2002)'
_computing_data_collection 'SMART (Bruker, 2002)'
_computing_data_reduction SAINT
_computing_molecular_graphics 'XP (Bruker, 2002)'
_computing_publication_material SHELXL97
_computing_structure_refinement 'SHELXL97 (Sheldrick, 1997)'
_computing_structure_solution 'SHELXS97 (Sheldrick, 1997)'
_diffrn_ambient_temperature 298(2)
_diffrn_measured_fraction_theta_full 0.999
_diffrn_measured_fraction_theta_max 0.999
_diffrn_measurement_device_type 'Bruker APEX area-detector'
_diffrn_measurement_method '\f and \w'
_diffrn_radiation_monochromator graphite
_diffrn_radiation_source 'fine-focus sealed tube'
_diffrn_radiation_type MoK\a
_diffrn_radiation_wavelength 0.71073
_diffrn_reflns_av_R_equivalents 0.0484
_diffrn_reflns_av_sigmaI/netI 0.0603
_diffrn_reflns_limit_h_max 37
_diffrn_reflns_limit_h_min -38
_diffrn_reflns_limit_k_max 12
_diffrn_reflns_limit_k_min -10
_diffrn_reflns_limit_l_max 26
_diffrn_reflns_limit_l_min -26
_diffrn_reflns_number 16951
_diffrn_reflns_theta_full 25.02
_diffrn_reflns_theta_max 25.02
_diffrn_reflns_theta_min 1.42
_diffrn_standards_decay_% 0
_diffrn_standards_interval_time 0
_diffrn_standards_number 0
_exptl_absorpt_coefficient_mu 0.577
_exptl_absorpt_correction_T_max 0.924
_exptl_absorpt_correction_T_min 0.798
_exptl_absorpt_correction_type multi-scan
_exptl_absorpt_process_details '(SADABS; Bruker, 2002)'
_exptl_crystal_colour red
_exptl_crystal_density_diffrn 1.459
_exptl_crystal_density_method 'not measured'
_exptl_crystal_description block
_exptl_crystal_F_000 3008
_exptl_crystal_size_max 0.41
_exptl_crystal_size_mid 0.16
_exptl_crystal_size_min 0.14
_refine_diff_density_max 0.566
_refine_diff_density_min -1.039
_refine_ls_extinction_method none
_refine_ls_goodness_of_fit_ref 1.427
_refine_ls_hydrogen_treatment mixed
_refine_ls_matrix_type full
_refine_ls_number_parameters 470
_refine_ls_number_reflns 5871
_refine_ls_number_restraints 0
_refine_ls_restrained_S_all 1.427
_refine_ls_R_factor_all 0.1212
_refine_ls_R_factor_gt 0.1169
_refine_ls_shift/su_max 0.001
_refine_ls_shift/su_mean 0.000
_refine_ls_structure_factor_coef Fsqd
_refine_ls_weighting_details 'calc w = 1/[\s^2^(Fo^2^)+(0.0582P)^2^+63.3018P] where P = (Fo^2^+2Fc^2^)/3'
_refine_ls_weighting_scheme calc
_refine_ls_wR_factor_gt 0.2395
_refine_ls_wR_factor_ref 0.2468
_reflns_number_gt 5697
_reflns_number_total 5871
_reflns_threshold_expression I>2\s(I)
_cod_data_source_file hb6079.cif
_cod_data_source_block I
_cod_original_sg_symbol_H-M 'C 2/c'
_cod_database_code 2204178
_cod_database_fobs_code 2204178

loop_
_symmetry_equiv_pos_as_xyz
'x, y, z'
'x, -y, z+1/2'
'x+1/2, y+1/2, z'
'x+1/2, -y+1/2, z+1/2'
'-x, -y, -z'
'-x, y, -z-1/2'
'-x+1/2, -y+1/2, -z'
'-x+1/2, y+1/2, -z-1/2'

loop_
_atom_site_label
_atom_site_fract_x
_atom_site_fract_y
_atom_site_fract_z
_atom_site_U_iso_or_equiv
_atom_site_adp_type
_atom_site_calc_flag
_atom_site_refinement_flags
_atom_site_occupancy
_atom_site_type_symbol
Co1 0.93630(3) 0.44937(9) 0.21176(4) 0.0211(3) Uani d . 1 Co
O1 0.91006(15) 0.3065(5) 0.2558(2) 0.0282(11) Uani d . 1 O
O2 0.97568(16) 0.2064(5) 0.3265(3) 0.0354(13) Uani d . 1 O
O3 0.82033(19) 0.2409(6) 0.1823(3) 0.0462(15) Uani d . 1 O
H3 0.8471 0.2635 0.2071 0.055 Uiso calc R 1 H
O4 0.7501(2) 0.3041(8) 0.1621(3) 0.071(2) Uani d . 1 O
O5 0.96492(17) 0.5613(5) 0.2962(3) 0.0388(13) Uani d . 1 O
O6 1.04297(16) 0.5684(5) 0.3454(2) 0.0330(12) Uani d . 1 O
O7 1.1151(2) 0.6074(6) 0.4703(3) 0.0484(15) Uani d . 1 O
H7 1.0923 0.6027 0.4336 0.058 Uiso calc R 1 H
O8 1.1720(2) 0.7465(9) 0.5245(3) 0.077(2) Uani d . 1 O
O9 1.0000 0.3395(7) 0.2500 0.0226(14) Uani d S 1 O
N1 0.8723(2) 0.5496(7) 0.1786(3) 0.0390(16) Uani d . 1 N
N2 0.8940(2) 0.3550(6) 0.1187(3) 0.0311(14) Uani d . 1 N
C1 0.8625(3) 0.6480(10) 0.2076(5) 0.052(2) Uani d . 1 C
H1 0.8860 0.6794 0.2475 0.062 Uiso calc R 1 H
C2 0.8184(4) 0.7086(11) 0.1813(6) 0.070(3) Uani d . 1 C
H2 0.8130 0.7776 0.2036 0.084 Uiso calc R 1 H
C3 0.7841(3) 0.6640(13) 0.1230(6) 0.075(4) Uani d . 1 C
H3A 0.7547 0.7019 0.1049 0.090 Uiso calc R 1 H
C4 0.7931(3) 0.5612(11) 0.0904(5) 0.060(3) Uani d . 1 C
C5 0.7594(3) 0.5054(15) 0.0278(6) 0.083(4) Uani d . 1 C
H5 0.7291 0.5374 0.0080 0.100 Uiso calc R 1 H
C6 0.7706(3) 0.4102(14) -0.0020(6) 0.079(4) Uani d . 1 C
H6 0.7479 0.3788 -0.0425 0.094 Uiso calc R 1 H
C7 0.8160(3) 0.3541(11) 0.0259(4) 0.055(3) Uani d . 1 C
C8 0.8297(4) 0.2547(11) -0.0037(4) 0.062(3) Uani d . 1 C
H8 0.8082 0.2189 -0.0440 0.074 Uiso calc R 1 H
C9 0.8745(3) 0.2100(10) 0.0264(4) 0.055(3) Uani d . 1 C
H9 0.8842 0.1461 0.0063 0.066 Uiso calc R 1 H
C10 0.9058(3) 0.2626(8) 0.0887(4) 0.041(2) Uani d . 1 C
H10 0.9362 0.2308 0.1094 0.050 Uiso calc R 1 H
C11 0.8493(2) 0.4017(8) 0.0884(3) 0.037(2) Uani d . 1 C
C12 0.8381(2) 0.5058(8) 0.1194(4) 0.0373(19) Uani d . 1 C
C13 0.9326(2) 0.2238(7) 0.3015(3) 0.0246(15) Uani d . 1 C
C14 0.9043(2) 0.1378(7) 0.3240(3) 0.0256(15) Uani d . 1 C
C15 0.9180(3) 0.0086(8) 0.3387(4) 0.0405(19) Uani d . 1 C
H15 0.9455 -0.0193 0.3391 0.049 Uiso calc R 1 H
C16 0.8910(3) -0.0795(8) 0.3529(4) 0.045(2) Uani d . 1 C
H16 0.8997 -0.1668 0.3608 0.053 Uiso calc R 1 H
C17 0.8521(3) -0.0373(9) 0.3551(5) 0.052(2) Uani d . 1 C
H17 0.8337 -0.0959 0.3642 0.062 Uiso calc R 1 H
C18 0.8396(3) 0.0926(9) 0.3441(4) 0.042(2) Uani d . 1 C
H18 0.8134 0.1210 0.3476 0.050 Uiso calc R 1 H
C19 0.8651(2) 0.1818(7) 0.3279(3) 0.0255(15) Uani d . 1 C
C20 0.8500(2) 0.3217(8) 0.3210(4) 0.0338(18) Uani d . 1 C
C21 0.8701(3) 0.4011(9) 0.3780(4) 0.045(2) Uani d . 1 C
H21 0.8961 0.3716 0.4155 0.054 Uiso calc R 1 H
C22 0.8520(4) 0.5201(10) 0.3790(6) 0.069(3) Uani d . 1 C
H22 0.8662 0.5706 0.4173 0.082 Uiso calc R 1 H
C23 0.8138(4) 0.5678(11) 0.3256(7) 0.081(4) Uani d . 1 C
H23 0.8016 0.6490 0.3272 0.097 Uiso calc R 1 H
C24 0.7939(3) 0.4920(10) 0.2690(6) 0.059(3) Uani d . 1 C
H24 0.7674 0.5226 0.2325 0.070 Uiso calc R 1 H
C25 0.8120(2) 0.3714(8) 0.2645(4) 0.0381(19) Uani d . 1 C
C26 0.7912(3) 0.3003(9) 0.2005(4) 0.044(2) Uani d . 1 C
C27 1.0037(2) 0.5960(7) 0.3413(3) 0.0257(15) Uani d . 1 C
C28 1.0035(2) 0.6718(7) 0.3980(3) 0.0272(15) Uani d . 1 C
C29 0.9755(3) 0.6279(8) 0.4252(4) 0.0353(18) Uani d . 1 C
H29 0.9555 0.5579 0.4057 0.042 Uiso calc R 1 H
C30 0.9767(3) 0.6865(10) 0.4811(4) 0.050(2) Uani d . 1 C
H30 0.9585 0.6546 0.5000 0.060 Uiso calc R 1 H
C31 1.0054(3) 0.7936(10) 0.5083(4) 0.047(2) Uani d . 1 C
H31 1.0062 0.8345 0.5455 0.057 Uiso calc R 1 H
C32 1.0326(3) 0.8397(8) 0.4811(4) 0.0393(19) Uani d . 1 C
H32 1.0515 0.9118 0.5000 0.047 Uiso calc R 1 H
C33 1.0323(2) 0.7806(7) 0.4257(3) 0.0296(16) Uani d . 1 C
C34 1.0612(3) 0.8379(7) 0.3961(4) 0.0334(17) Uani d . 1 C
C35 1.0413(3) 0.9226(7) 0.3429(5) 0.044(2) Uani d . 1 C
H35 1.0093 0.9358 0.3234 0.052 Uiso calc R 1 H
C36 1.0670(4) 0.9885(9) 0.3174(5) 0.056(3) Uani d . 1 C
H36 1.0521 1.0439 0.2811 0.067 Uiso calc R 1 H
C37 1.1145(4) 0.9719(10) 0.3459(5) 0.061(3) Uani d . 1 C
H37 1.1321 1.0172 0.3297 0.073 Uiso calc R 1 H
C38 1.1351(3) 0.8883(10) 0.3980(5) 0.057(3) Uani d . 1 C
H38 1.1672 0.8763 0.4170 0.069 Uiso calc R 1 H
C39 1.1098(3) 0.8202(9) 0.4238(4) 0.042(2) Uani d . 1 C
C40 1.1350(3) 0.7253(10) 0.4775(4) 0.046(2) Uani d . 1 C
H9A 1.008(3) 0.288(9) 0.224(4) 0.055 Uiso d . 1 H

loop_
_atom_site_aniso_label
_atom_site_aniso_U_11
_atom_site_aniso_U_22
_atom_site_aniso_U_33
_atom_site_aniso_U_12
_atom_site_aniso_U_13
_atom_site_aniso_U_23
Co1 0.0157(4) 0.0268(5) 0.0170(5) -0.0002(4) 0.0042(3) 0.0025(4)
O1 0.025(2) 0.036(3) 0.024(2) 0.005(2) 0.011(2) 0.014(2)
O2 0.023(3) 0.050(3) 0.037(3) 0.008(2) 0.017(2) 0.014(3)
O3 0.035(3) 0.062(4) 0.032(3) -0.008(3) 0.007(3) -0.004(3)
O4 0.022(3) 0.100(6) 0.068(5) -0.010(3) 0.002(3) 0.010(4)
O5 0.027(3) 0.046(3) 0.038(3) 0.001(2) 0.011(2) -0.019(3)
O6 0.028(3) 0.038(3) 0.031(3) 0.001(2) 0.012(2) -0.011(2)
O7 0.038(3) 0.060(4) 0.033(3) 0.010(3) 0.003(3) -0.003(3)
O8 0.033(3) 0.120(7) 0.049(4) -0.005(4) -0.006(3) -0.003(4)
O9 0.019(3) 0.031(4) 0.019(3) 0.000 0.010(3) 0.000
N1 0.026(3) 0.048(4) 0.042(4) 0.005(3) 0.015(3) 0.006(3)
N2 0.026(3) 0.037(4) 0.021(3) -0.007(3) 0.003(3) 0.004(3)
C1 0.029(4) 0.068(7) 0.052(5) 0.011(4) 0.013(4) 0.011(5)
C2 0.063(7) 0.062(7) 0.092(8) 0.040(6) 0.041(7) 0.034(6)
C3 0.026(5) 0.094(9) 0.096(9) 0.026(5) 0.019(6) 0.042(8)
C4 0.026(4) 0.075(7) 0.068(7) 0.003(5) 0.011(4) 0.036(6)
C5 0.029(5) 0.113(11) 0.074(8) 0.004(6) -0.005(5) 0.033(8)
C6 0.034(5) 0.104(10) 0.055(7) -0.025(6) -0.016(5) 0.017(7)
C7 0.035(5) 0.083(7) 0.033(5) -0.021(5) 0.003(4) 0.019(5)
C8 0.062(7) 0.084(8) 0.022(4) -0.043(6) 0.004(4) -0.004(5)
C9 0.066(6) 0.053(6) 0.038(5) -0.030(5) 0.018(5) -0.014(4)
C10 0.050(5) 0.044(5) 0.027(4) -0.017(4) 0.014(4) 0.000(4)
C11 0.021(4) 0.054(5) 0.018(3) -0.014(3) -0.007(3) 0.018(4)
C12 0.024(4) 0.046(5) 0.032(4) 0.002(3) 0.003(3) 0.013(4)
C13 0.029(4) 0.026(4) 0.024(4) 0.001(3) 0.017(3) -0.009(3)
C14 0.028(4) 0.028(4) 0.017(3) 0.001(3) 0.007(3) 0.001(3)
C15 0.040(4) 0.040(5) 0.046(5) 0.001(4) 0.023(4) 0.001(4)
C16 0.054(5) 0.027(4) 0.051(5) 0.001(4) 0.022(4) 0.010(4)
C17 0.050(5) 0.047(6) 0.061(6) -0.003(4) 0.027(5) 0.020(5)
C18 0.029(4) 0.058(6) 0.045(5) -0.003(4) 0.021(4) 0.011(4)
C19 0.020(3) 0.035(4) 0.015(3) 0.001(3) 0.002(3) 0.002(3)
C20 0.027(4) 0.047(5) 0.039(4) 0.001(3) 0.025(3) 0.002(4)
C21 0.053(5) 0.050(5) 0.036(5) 0.003(4) 0.024(4) -0.005(4)
C22 0.082(8) 0.056(7) 0.086(8) 0.005(6) 0.054(7) -0.030(6)
C23 0.079(8) 0.044(6) 0.134(12) 0.024(6) 0.060(8) -0.001(7)
C24 0.045(5) 0.049(6) 0.087(8) 0.020(5) 0.035(5) 0.020(6)
C25 0.023(4) 0.041(5) 0.051(5) 0.005(3) 0.018(4) 0.006(4)
C26 0.032(4) 0.045(5) 0.045(5) -0.006(4) 0.010(4) 0.016(4)
C27 0.030(4) 0.023(4) 0.024(4) 0.005(3) 0.013(3) 0.001(3)
C28 0.032(4) 0.022(4) 0.025(4) 0.002(3) 0.010(3) -0.005(3)
C29 0.045(5) 0.031(4) 0.036(4) -0.001(4) 0.024(4) -0.001(3)
C30 0.048(5) 0.069(7) 0.041(5) 0.008(5) 0.027(4) -0.001(5)
C31 0.045(5) 0.070(6) 0.024(4) 0.011(5) 0.013(4) -0.013(4)
C32 0.036(4) 0.042(5) 0.033(4) 0.001(4) 0.009(3) -0.013(4)
C33 0.025(4) 0.036(4) 0.020(3) 0.010(3) 0.004(3) 0.002(3)
C34 0.040(4) 0.023(4) 0.037(4) 0.003(3) 0.016(4) -0.002(3)
C35 0.058(5) 0.021(4) 0.067(6) 0.010(4) 0.041(5) 0.011(4)
C36 0.086(8) 0.039(5) 0.060(6) 0.005(5) 0.049(6) 0.012(5)
C37 0.077(7) 0.060(7) 0.063(6) -0.023(6) 0.046(6) -0.003(5)
C38 0.053(6) 0.068(7) 0.054(6) -0.026(5) 0.028(5) -0.022(5)
C39 0.036(4) 0.052(5) 0.035(4) -0.007(4) 0.012(4) -0.017(4)
C40 0.033(5) 0.062(6) 0.032(4) -0.008(4) 0.007(4) -0.015(4)

loop_
_atom_type_symbol
_atom_type_description
_atom_type_scat_dispersion_real
_atom_type_scat_dispersion_imag
_atom_type_scat_source
C C 0.0033 0.0016 'International Tables Vol C Tables 4.2.6.8 and 6.1.1.4'
H H 0.0000 0.0000 'International Tables Vol C Tables 4.2.6.8 and 6.1.1.4'
N N 0.0061 0.0033 'International Tables Vol C Tables 4.2.6.8 and 6.1.1.4'
O O 0.0106 0.0060 'International Tables Vol C Tables 4.2.6.8 and 6.1.1.4'
Co Co 0.3494 0.9721 'International Tables Vol C Tables 4.2.6.8 and 6.1.1.4'

loop_
_geom_angle_atom_site_label_1
_geom_angle_atom_site_label_2
_geom_angle_atom_site_label_3
_geom_angle_site_symmetry_1
_geom_angle_site_symmetry_3
_geom_angle
_geom_angle_publ_flag
O5 Co1 O6 . 6_756 96.5(2) yes
O5 Co1 N1 . . 90.5(2) yes
O6 Co1 N1 6_756 . 92.0(2) yes
O5 Co1 N2 . . 168.5(2) yes
O6 Co1 N2 6_756 . 84.1(2) yes
N1 Co1 N2 . . 77.9(3) yes
O5 Co1 O9 . . 88.75(18) yes
O6 Co1 O9 6_756 . 92.07(17) yes
N1 Co1 O9 . . 175.9(2) yes
N2 Co1 O9 . . 102.8(2) yes
O5 Co1 O1 . . 93.2(2) yes
O6 Co1 O1 6_756 . 170.3(2) yes
N1 Co1 O1 . . 88.1(2) yes
N2 Co1 O1 . . 86.4(2) yes
O9 Co1 O1 . . 87.96(18) yes
C13 O1 Co1 . . 128.9(4) ?
C26 O3 H3 . . 109.5 ?
C27 O5 Co1 . . 140.8(5) ?
C27 O6 Co1 . 6_756 132.8(5) ?
C40 O7 H7 . . 109.5 ?
Co1 O9 Co1 6_756 . 116.8(3) yes
Co1 O9 H9A 6_756 . 93(5) ?
Co1 O9 H9A . . 123(6) ?
C1 N1 C12 . . 117.9(7) ?
C1 N1 Co1 . . 127.8(6) ?
C12 N1 Co1 . . 114.2(5) ?
C10 N2 C11 . . 118.8(7) ?
C10 N2 Co1 . . 128.6(5) ?
C11 N2 Co1 . . 112.6(5) ?
N1 C1 C2 . . 123.6(9) ?
N1 C1 H1 . . 118.2 ?
C2 C1 H1 . . 118.2 ?
C3 C2 C1 . . 118.6(11) ?
C3 C2 H2 . . 120.7 ?
C1 C2 H2 . . 120.7 ?
C2 C3 C4 . . 119.6(9) ?
C2 C3 H3A . . 120.2 ?
C4 C3 H3A . . 120.2 ?
C3 C4 C12 . . 118.7(9) ?
C3 C4 C5 . . 124.6(10) ?
C12 C4 C5 . . 116.7(11) ?
C6 C5 C4 . . 121.8(10) ?
C6 C5 H5 . . 119.1 ?
C4 C5 H5 . . 119.1 ?
C5 C6 C7 . . 122.4(10) ?
C5 C6 H6 . . 118.8 ?
C7 C6 H6 . . 118.8 ?
C8 C7 C11 . . 117.9(9) ?
C8 C7 C6 . . 124.7(10) ?
C11 C7 C6 . . 117.4(11) ?
C9 C8 C7 . . 120.0(8) ?
C9 C8 H8 . . 120.0 ?
C7 C8 H8 . . 120.0 ?
C8 C9 C10 . . 118.8(10) ?
C8 C9 H9 . . 120.6 ?
C10 C9 H9 . . 120.6 ?
N2 C10 C9 . . 122.8(9) ?
N2 C10 H10 . . 118.6 ?
C9 C10 H10 . . 118.6 ?
N2 C11 C12 . . 117.9(6) ?
N2 C11 C7 . . 121.5(9) ?
C12 C11 C7 . . 120.4(8) ?
N1 C12 C4 . . 121.6(9) ?
N1 C12 C11 . . 117.3(7) ?
C4 C12 C11 . . 121.1(8) ?
O2 C13 O1 . . 124.3(6) ?
O2 C13 C14 . . 118.8(6) ?
O1 C13 C14 . . 116.8(6) ?
C19 C14 C15 . . 119.8(7) ?
C19 C14 C13 . . 122.7(6) ?
C15 C14 C13 . . 117.4(6) ?
C14 C15 C16 . . 120.6(7) ?
C14 C15 H15 . . 119.7 ?
C16 C15 H15 . . 119.7 ?
C17 C16 C15 . . 119.5(8) ?
C17 C16 H16 . . 120.2 ?
C15 C16 H16 . . 120.2 ?
C16 C17 C18 . . 120.1(8) ?
C16 C17 H17 . . 120.0 ?
C18 C17 H17 . . 120.0 ?
C17 C18 C19 . . 121.6(8) ?
C17 C18 H18 . . 119.2 ?
C19 C18 H18 . . 119.2 ?
C14 C19 C18 . . 118.2(7) ?
C14 C19 C20 . . 124.6(6) ?
C18 C19 C20 . . 117.0(6) ?
C25 C20 C21 . . 118.0(8) ?
C25 C20 C19 . . 123.3(7) ?
C21 C20 C19 . . 117.8(7) ?
C22 C21 C20 . . 121.0(9) ?
C22 C21 H21 . . 119.5 ?
C20 C21 H21 . . 119.5 ?
C21 C22 C23 . . 122.0(10) ?
C21 C22 H22 . . 119.0 ?
C23 C22 H22 . . 119.0 ?
C22 C23 C24 . . 118.0(9) ?
C22 C23 H23 . . 121.0 ?
C24 C23 H23 . . 121.0 ?
C23 C24 C25 . . 122.3(9) ?
C23 C24 H24 . . 118.8 ?
C25 C24 H24 . . 118.8 ?
C24 C25 C20 . . 118.6(8) ?
C24 C25 C26 . . 119.4(8) ?
C20 C25 C26 . . 122.0(7) ?
O4 C26 O3 . . 119.4(9) ?
O4 C26 C25 . . 123.0(9) ?
O3 C26 C25 . . 117.2(7) ?
O5 C27 O6 . . 126.4(6) ?
O5 C27 C28 . . 116.7(6) ?
O6 C27 C28 . . 116.9(6) ?
C29 C28 C33 . . 119.7(7) ?
C29 C28 C27 . . 118.1(6) ?
C33 C28 C27 . . 122.1(6) ?
C30 C29 C28 . . 121.0(8) ?
C30 C29 H29 . . 119.5 ?
C28 C29 H29 . . 119.5 ?
C29 C30 C31 . . 118.8(8) ?
C29 C30 H30 . . 120.6 ?
C31 C30 H30 . . 120.6 ?
C32 C31 C30 . . 120.8(7) ?
C32 C31 H31 . . 119.6 ?
C30 C31 H31 . . 119.6 ?
C31 C32 C33 . . 121.0(8) ?
C31 C32 H32 . . 119.5 ?
C33 C32 H32 . . 119.5 ?
C32 C33 C28 . . 118.6(7) ?
C32 C33 C34 . . 119.0(7) ?
C28 C33 C34 . . 122.3(6) ?
C35 C34 C39 . . 116.6(8) ?
C35 C34 C33 . . 119.9(7) ?
C39 C34 C33 . . 123.1(7) ?
C34 C35 C36 . . 122.8(9) ?
C34 C35 H35 . . 118.6 ?
C36 C35 H35 . . 118.6 ?
C37 C36 C35 . . 119.8(9) ?
C37 C36 H36 . . 120.1 ?
C35 C36 H36 . . 120.1 ?
C38 C37 C36 . . 118.9(9) ?
C38 C37 H37 . . 120.6 ?
C36 C37 H37 . . 120.6 ?
C37 C38 C39 . . 122.1(9) ?
C37 C38 H38 . . 119.0 ?
C39 C38 H38 . . 119.0 ?
C38 C39 C34 . . 119.8(9) ?
C38 C39 C40 . . 117.8(8) ?
C34 C39 C40 . . 122.3(8) ?
O8 C40 O7 . . 119.9(9) ?
O8 C40 C39 . . 124.0(9) ?
O7 C40 C39 . . 116.1(7) ?

loop_
_geom_bond_atom_site_label_1
_geom_bond_atom_site_label_2
_geom_bond_site_symmetry_2
_geom_bond_distance
_geom_bond_publ_flag
Co1 O5 . 2.049(5) yes
Co1 O6 6_756 2.097(5) yes
Co1 N1 . 2.115(6) yes
Co1 N2 . 2.145(6) yes
Co1 O9 . 2.150(4) yes
Co1 O1 . 2.150(5) yes
O1 C13 . 1.276(8) ?
O2 C13 . 1.253(8) ?
O3 C26 . 1.333(10) ?
O3 H3 . 0.8200 ?
O4 C26 . 1.209(9) ?
O5 C27 . 1.252(8) ?
O6 C27 . 1.261(8) ?
O6 Co1 6_756 2.097(5) ?
O7 C40 . 1.343(11) ?
O7 H7 . 0.8200 ?
O8 C40 . 1.202(9) ?
O9 Co1 6_756 2.150(4) ?
O9 H9A . 0.92(8) ?
N1 C1 . 1.317(11) ?
N1 C12 . 1.364(10) ?
N2 C10 . 1.319(10) ?
N2 C11 . 1.370(9) ?
C1 C2 . 1.412(12) ?
C1 H1 . 0.9300 ?
C2 C3 . 1.356(16) ?
C2 H2 . 0.9300 ?
C3 C4 . 1.391(16) ?
C3 H3A . 0.9300 ?
C4 C12 . 1.409(11) ?
C4 C5 . 1.452(16) ?
C5 C6 . 1.326(17) ?
C5 H5 . 0.9300 ?
C6 C7 . 1.427(15) ?
C6 H6 . 0.9300 ?
C7 C8 . 1.397(15) ?
C7 C11 . 1.414(11) ?
C8 C9 . 1.367(14) ?
C8 H8 . 0.9300 ?
C9 C10 . 1.411(11) ?
C9 H9 . 0.9300 ?
C10 H10 . 0.9300 ?
C11 C12 . 1.412(12) ?
C13 C14 . 1.515(9) ?
C14 C19 . 1.384(9) ?
C14 C15 . 1.387(11) ?
C15 C16 . 1.391(11) ?
C15 H15 . 0.9300 ?
C16 C17 . 1.353(12) ?
C16 H16 . 0.9300 ?
C17 C18 . 1.380(12) ?
C17 H17 . 0.9300 ?
C18 C19 . 1.388(10) ?
C18 H18 . 0.9300 ?
C19 C20 . 1.499(11) ?
C20 C25 . 1.401(11) ?
C20 C21 . 1.406(11) ?
C21 C22 . 1.356(13) ?
C21 H21 . 0.9300 ?
C22 C23 . 1.362(16) ?
C22 H22 . 0.9300 ?
C23 C24 . 1.379(16) ?
C23 H23 . 0.9300 ?
C24 C25 . 1.391(12) ?
C24 H24 . 0.9300 ?
C25 C26 . 1.478(12) ?
C27 C28 . 1.501(9) ?
C28 C29 . 1.382(10) ?
C28 C33 . 1.401(10) ?
C29 C30 . 1.382(11) ?
C29 H29 . 0.9300 ?
C30 C31 . 1.387(13) ?
C30 H30 . 0.9300 ?
C31 C32 . 1.366(12) ?
C31 H31 . 0.9300 ?
C32 C33 . 1.388(10) ?
C32 H32 . 0.9300 ?
C33 C34 . 1.497(10) ?
C34 C35 . 1.380(11) ?
C34 C39 . 1.409(11) ?
C35 C36 . 1.383(12) ?
C35 H35 . 0.9300 ?
C36 C37 . 1.376(14) ?
C36 H36 . 0.9300 ?
C37 C38 . 1.360(14) ?
C37 H37 . 0.9300 ?
C38 C39 . 1.390(12) ?
C38 H38 . 0.9300 ?
C39 C40 . 1.475(12) ?

loop_
_geom_hbond_atom_site_label_D
_geom_hbond_atom_site_label_H
_geom_hbond_atom_site_label_A
_geom_hbond_site_symmetry_A
_geom_hbond_distance_DH
_geom_hbond_distance_HA
_geom_hbond_distance_DA
_geom_hbond_angle_DHA
_geom_hbond_publ_flag
O3 H3 O1 . 0.82 1.87 2.684(7) 173 yes
O7 H7 O6 . 0.82 1.93 2.745(7) 172 yes
O9 H9A O2 6_756 0.92(8) 1.68(8) 2.590(6) 174(8) yes
O9 H9A O1 6_756 0.92(8) 2.47(8) 2.986(5) 116(7) yes
